data_1543060
loop_
_publ_author_name
'Bacsa, John'
'Hanke, Felix'
'Hindley, Sarah'
'Odedra, Rajesh'
'Darling, George R.'
'Jones, Anthony C.'
'Steiner, Alexander'

_publ_section_title
;
 The Solid-State Structures of Dimethylzinc and Diethylzinc
;
_journal_issue 49
_journal_name_full 'Angewandte Chemie International Edition'
_journal_page_first 11685
_journal_paper_doi 10.1002/anie.201105099
_journal_volume 50
_journal_year 2011
_chemical_formula_moiety 'C2 H6 Zn'
_chemical_formula_sum 'C2 H6 Zn'
_chemical_formula_weight 95.44
_chemical_melting_point 231
_chemical_name_common \a-Dimethylzinc
_chemical_name_systematic
; 
 \a-Dimethylzinc 
;
_space_group_IT_number 136
_symmetry_cell_setting tetragonal
_symmetry_space_group_name_Hall '-P 4n 2n'
_symmetry_space_group_name_H-M 'P 42/m n m'
_atom_sites_solution_hydrogens geom
_atom_sites_solution_primary direct
_atom_sites_solution_secondary difmap
_audit_creation_method SHELXL-97
_cell_angle_alpha 90.00
_cell_angle_beta 90.00
_cell_angle_gamma 90.00
_cell_formula_units_Z 2
_cell_length_a 6.849(4)
_cell_length_b 6.849(4)
_cell_length_c 4.182(3)
_cell_measurement_temperature 200(2)
_cell_volume 196.2(2)
_computing_cell_refinement SAINT-PLUS
_computing_data_collection SMART
_computing_data_reduction SAINT-PLUS
_computing_structure_refinement 'SHELXL-97 (Sheldrick, 1997)'
_computing_structure_solution 'SHELXS-97 (Sheldrick, 1990)'
_diffrn_ambient_temperature 200(2)
_diffrn_measured_fraction_theta_full 0.991
_diffrn_measured_fraction_theta_max 0.991
_diffrn_measurement_device_type 'Bruker Smart Apex'
_diffrn_measurement_method \w
_diffrn_radiation_monochromator graphite
_diffrn_radiation_source 'fine-focus sealed tube'
_diffrn_radiation_type MoK\a
_diffrn_radiation_wavelength 0.71073
_diffrn_reflns_av_R_equivalents 0.0343
_diffrn_reflns_av_sigmaI/netI 0.0301
_diffrn_reflns_limit_h_max 8
_diffrn_reflns_limit_h_min -6
_diffrn_reflns_limit_k_max 6
_diffrn_reflns_limit_k_min -6
_diffrn_reflns_limit_l_max 5
_diffrn_reflns_limit_l_min -3
_diffrn_reflns_number 403
_diffrn_reflns_theta_full 24.76
_diffrn_reflns_theta_max 24.76
_diffrn_reflns_theta_min 4.21
_exptl_absorpt_coefficient_mu 6.001
_exptl_absorpt_correction_T_max 0.725
_exptl_absorpt_correction_T_min 0.684
_exptl_absorpt_correction_type multi-scan
_exptl_absorpt_process_details SADABS
_exptl_crystal_colour colourless
_exptl_crystal_density_diffrn 1.616
_exptl_crystal_density_method 'not measured'
_exptl_crystal_description cylindrical
_exptl_crystal_F_000 96
_exptl_crystal_size_max 0.5
_exptl_crystal_size_mid 0.5
_exptl_crystal_size_min 0.5
_refine_diff_density_max 0.183
_refine_diff_density_min -0.203
_refine_diff_density_rms 0.045
_refine_ls_extinction_method none
_refine_ls_goodness_of_fit_ref 1.013
_refine_ls_hydrogen_treatment constr
_refine_ls_matrix_type full
_refine_ls_number_parameters 8
_refine_ls_number_reflns 110
_refine_ls_number_restraints 0
_refine_ls_restrained_S_all 1.013
_refine_ls_R_factor_all 0.0296
_refine_ls_R_factor_gt 0.0149
_refine_ls_shift/su_max 0.000
_refine_ls_shift/su_mean 0.000
_refine_ls_structure_factor_coef Fsqd
_refine_ls_weighting_details 'calc w=1/[\s^2^(Fo^2^)+(0.0180P)^2^+0.0690P] where P=(Fo^2^+2Fc^2^)/3'
_refine_ls_weighting_scheme calc
_refine_ls_wR_factor_gt 0.0380
_refine_ls_wR_factor_ref 0.0411
_reflns_number_gt 74
_reflns_number_total 110
_reflns_threshold_expression >2sigma(I)
_cod_data_source_file a-Me2ZnX-t.cif
_cod_data_source_block a-Me2Zn_tetragonal_cell
_cod_depositor_comments
;
The following automatic conversions were performed:

'_chemical_melting_point' value '231 K' was changed to '231' - the
value should be numeric and without a unit designator.

Automatic conversion script
Id: cif_fix_values 4609 2016-04-01 06:22:49Z antanas 
;
_cod_original_sg_symbol_H-M P4(2)/mnm
_cod_database_code 1543060

loop_
_symmetry_equiv_pos_as_xyz
'x, y, z'
'-x, -y, z'
'-y+1/2, x+1/2, z+1/2'
'y+1/2, -x+1/2, z+1/2'
'-x+1/2, y+1/2, -z+1/2'
'x+1/2, -y+1/2, -z+1/2'
'y, x, -z'
'-y, -x, -z'
'-x, -y, -z'
'x, y, -z'
'y-1/2, -x-1/2, -z-1/2'
'-y-1/2, x-1/2, -z-1/2'
'x-1/2, -y-1/2, z-1/2'
'-x-1/2, y-1/2, z-1/2'
'-y, -x, z'
'y, x, z'

loop_
_atom_site_label
_atom_site_type_symbol
_atom_site_fract_x
_atom_site_fract_y
_atom_site_fract_z
_atom_site_U_iso_or_equiv
_atom_site_adp_type
_atom_site_occupancy
_atom_site_symmetry_multiplicity
_atom_site_calc_flag
_atom_site_refinement_flags
_atom_site_disorder_assembly
_atom_site_disorder_group
Zn1 Zn 0.0000 0.0000 0.0000 0.0490(3) Uani 1 8 d S . .
C1 C 0.1976(6) 0.1976(6) 0.0588(19) 0.056(2) Uiso 0.50 2 d SP . .
H1A H 0.3179 0.1573 -0.0496 0.083 Uiso 0.25 1 calc PR . .
H1B H 0.2233 0.2144 0.2876 0.083 Uiso 0.50 2 calc SPR . .
H1C H 0.1518 0.3213 -0.0318 0.083 Uiso 0.25 1 calc PR . .

loop_
_atom_site_aniso_label
_atom_site_aniso_U_11
_atom_site_aniso_U_22
_atom_site_aniso_U_33
_atom_site_aniso_U_23
_atom_site_aniso_U_13
_atom_site_aniso_U_12
Zn1 0.0465(4) 0.0465(4) 0.0540(5) 0.000 0.000 -0.0057(7)

loop_
_atom_type_symbol
_atom_type_description
_atom_type_scat_dispersion_real
_atom_type_scat_dispersion_imag
_atom_type_scat_source
C C 0.0033 0.0016 'International Tables Vol C Tables 4.2.6.8 and 6.1.1.4'
H H 0.0000 0.0000 'International Tables Vol C Tables 4.2.6.8 and 6.1.1.4'
Zn Zn 0.2839 1.4301 'International Tables Vol C Tables 4.2.6.8 and 6.1.1.4'

loop_
_geom_angle_atom_site_label_1
_geom_angle_atom_site_label_2
_geom_angle_atom_site_label_3
_geom_angle
_geom_angle_site_symmetry_1
_geom_angle_site_symmetry_3
C1 Zn1 C1 180.0(4) 9 .

loop_
_geom_bond_atom_site_label_1
_geom_bond_atom_site_label_2
_geom_bond_distance
_geom_bond_site_symmetry_2
Zn1 C1 1.929(6) .
Zn1 C1 3.462(7) 5_545
Zn1 C1 3.747(7) 5_544
Zn1 Zn1 9.686(5) 1_665
